data_1576554
loop_
_publ_author_name
'Feng, Juan-Juan'
'Guo, Yuman'
'Song, Qian'
'Guo, Ze-Cheng'
'Liu, Feng-Shou'

_publ_section_title
;
 Room-temperature Suzuki--Miyaura polycondensation of aryl dichloride
 monomers enabled by &#x201C;large-but-flexible&#x201D; Pd-NHC
 precatalysts
;
_journal_issue 5
_journal_name_full 'Polymer Chemistry'
_journal_page_first 539
_journal_page_last 550
_journal_paper_doi 10.1039/D5PY01111F
_journal_volume 17
_journal_year 2026
_chemical_formula_moiety 'C41 H42 Cl2 N4 Pd, C H2 Cl2'
_chemical_formula_sum 'C42 H44 Cl4 N4 Pd'
_chemical_formula_weight 853.01
_space_group_crystal_system monoclinic
_space_group_IT_number 14
_space_group_name_Hall '-P 2yn'
_space_group_name_H-M_alt 'P 1 21/n 1'
_atom_sites_solution_hydrogens mixed
_atom_sites_solution_primary direct
_audit_creation_date 2025-04-16
_audit_creation_method
;
Olex2 1.5-beta
(compiled 2022.04.07 svn.rca3783a0 for OlexSys, GUI svn.r6439)
;
_audit_update_record
;
2025-07-09 deposited with the CCDC.	2025-12-12 downloaded from the CCDC.
;
_cell_angle_alpha 90
_cell_angle_beta 101.7640(10)
_cell_angle_gamma 90
_cell_formula_units_Z 4
_cell_length_a 12.01670(10)
_cell_length_b 20.6583(2)
_cell_length_c 17.1121(2)
_cell_measurement_reflns_used 18202
_cell_measurement_temperature 300.03(10)
_cell_measurement_theta_max 74.6460
_cell_measurement_theta_min 3.3760
_cell_volume 4158.76(7)
_computing_cell_refinement 'CrysAlisPro 1.171.43.121a (Rigaku OD, 2024)'
_computing_data_collection 'CrysAlisPro system (CCD 43.121a 64-bit (release 24-04-2024))'
_computing_data_reduction 'CrysAlisPro 1.171.43.121a (Rigaku OD, 2024)'
_computing_molecular_graphics 'Olex2 1.5-beta (Dolomanov et al., 2009)'
_computing_publication_material 'Olex2 1.5-beta (Dolomanov et al., 2009)'
_computing_structure_refinement 'SHELXL 2018/3 (Sheldrick, 2015)'
_computing_structure_solution 'SHELXS  (Sheldrick, 2008)'
_diffrn_ambient_environment air
_diffrn_ambient_temperature 300.03(10)
_diffrn_detector 'Hybrid Pixel Array Detector'
_diffrn_detector_area_resol_mean 10.0000
_diffrn_detector_type HyPix
_diffrn_measured_fraction_theta_full 0.999
_diffrn_measured_fraction_theta_max 0.962
_diffrn_measurement_details
;
List of Runs (angles in degrees, time in seconds):

  # Type    Start    End  Width  t~exp~   \w     \q     \k     \f   Frames
#--------------------------------------------------------------------------
  1  \w     32.00 121.00   0.50    0.05    --   43.21  26.00-158.00  178
  2  \w     93.00 127.00   0.50    0.05    --  107.48  15.00-180.00   68
  3  \w     94.00 143.00   0.50    0.05    --  107.48  26.00-158.00   98
  4  \w     95.00 139.00   0.50    0.05    --  107.48  15.00 -90.00   88
  5  \w     94.00 139.00   0.50    0.05    --  107.48  15.00 120.00   90
  6  \w    100.00 125.00   0.50    0.05    --  107.48  15.00 150.00   50
  7  \w      5.00  30.00   0.50    0.05    --  -43.21  26.00-158.00   50
  8  \w    -15.00  31.00   0.50    0.05    --  -43.21  38.00 -30.00   92
  9  \w     35.00  76.00   0.50    0.05    --   43.21-126.00-180.00   82
 10  \w     60.00  87.00   0.50    0.05    --  107.48 -95.00 -60.00   54
 11  \w     43.00  68.00   0.50    0.05    --  107.48 -77.00-120.00   50
 12  \w     37.00  67.00   0.50    0.05    --  107.48 -77.00 -60.00   60
 13  \w     40.00  77.00   0.50    0.05    --  107.48 -77.00   0.00   74
 14  \w     51.00  76.00   0.50    0.05    --  107.48 -77.00  90.00   50
 15  \w    -36.00   1.00   0.50    0.05    --   43.21 -26.00  38.00   74
 16  \w    -34.00  11.00   0.50    0.05    --   43.21 -38.00-120.00   90
 17  \w    -18.00  42.00   0.50    0.05    --   43.21 -57.00 -90.00  120
 18  \w    115.00 174.00   0.50    0.05    --  107.48 126.00  90.00  118
 19  \w    -71.00 -36.00   0.50    0.05    -- -103.00  77.00 120.00   70
 20  \w    -71.00 -37.00   0.50    0.05    -- -103.00  77.00 150.00   68
 21  \w    -61.00 -35.00   0.50    0.05    -- -103.00  77.00  90.00   52
 22  \w    -65.00 -39.00   0.50    0.05    -- -103.00  77.00   0.00   52
 23  \w    -68.00 -37.00   0.50    0.05    -- -103.00  77.00 -60.00   62
 24  \w    -69.00 -31.00   0.50    0.05    -- -103.00  77.00 -90.00   76
 25  \w    -71.00 -36.00   0.50    0.05    -- -103.00  77.00-120.00   70
 26  \w   -101.00 -66.00   0.50    0.05    -- -103.00 126.00-120.00   70
 27  \w    -63.00 -37.00   0.50    0.05    -- -103.00 126.00-120.00   52
 28  \w   -133.00 -95.00   0.50    0.05    -- -103.00 -15.00 -60.00   76
 29  \w   -129.00 -89.00   0.50    0.05    -- -103.00 -15.00 -30.00   80
 30  \w   -152.00 -93.00   0.50    0.05    -- -103.00 -26.00  38.00  118
 31  \w   -102.00 -76.00   0.50    0.05    --  -43.21 -26.00  38.00   52
 32  \w    -67.00 -30.00   0.50    0.05    --  -43.21 -26.00  38.00   74
;
_diffrn_measurement_device 'four-circle diffractometer'
_diffrn_measurement_device_type 'ROD, Synergy Custom system, HyPix'
_diffrn_measurement_method '\w scans'
_diffrn_orient_matrix_type 'CrysAlisPro convention (1999,Acta A55,543-557)'
_diffrn_orient_matrix_UB_11 -0.1192537000
_diffrn_orient_matrix_UB_12 -0.0123784000
_diffrn_orient_matrix_UB_13 -0.0511603000
_diffrn_orient_matrix_UB_21 0.0420400000
_diffrn_orient_matrix_UB_22 0.0218425000
_diffrn_orient_matrix_UB_23 -0.0750804000
_diffrn_orient_matrix_UB_31 0.0341485000
_diffrn_orient_matrix_UB_32 -0.0701962000
_diffrn_orient_matrix_UB_33 -0.0142889000
_diffrn_radiation_monochromator mirror
_diffrn_radiation_probe x-ray
_diffrn_radiation_type 'Cu K\a'
_diffrn_radiation_wavelength 1.54184
_diffrn_reflns_av_R_equivalents 0.0447
_diffrn_reflns_av_unetI/netI 0.0317
_diffrn_reflns_Laue_measured_fraction_full 0.999
_diffrn_reflns_Laue_measured_fraction_max 0.962
_diffrn_reflns_limit_h_max 14
_diffrn_reflns_limit_h_min -15
_diffrn_reflns_limit_k_max 16
_diffrn_reflns_limit_k_min -25
_diffrn_reflns_limit_l_max 21
_diffrn_reflns_limit_l_min -20
_diffrn_reflns_number 28526
_diffrn_reflns_point_group_measured_fraction_full 0.999
_diffrn_reflns_point_group_measured_fraction_max 0.962
_diffrn_reflns_theta_full 67.684
_diffrn_reflns_theta_max 74.953
_diffrn_reflns_theta_min 3.397
_diffrn_source 'Rotating-anode X-ray tube'
_diffrn_source_type 'Rigaku (Cu) X-ray Source'
_exptl_absorpt_coefficient_mu 6.219
_exptl_absorpt_correction_T_max 1.00000
_exptl_absorpt_correction_T_min 0.18054
_exptl_absorpt_correction_type multi-scan
_exptl_absorpt_process_details
;
CrysAlisPro 1.171.43.121a (Rigaku Oxford Diffraction, 2024)
Empirical absorption correction using spherical harmonics,
implemented in SCALE3 ABSPACK scaling algorithm.
;
_exptl_crystal_colour 'clear light colourless'
_exptl_crystal_density_diffrn 1.362
_exptl_crystal_description block
_exptl_crystal_F_000 1752
_exptl_crystal_size_max 0.15
_exptl_crystal_size_mid 0.12
_exptl_crystal_size_min 0.11
_refine_diff_density_max 0.802
_refine_diff_density_min -0.803
_refine_diff_density_rms 0.077
_refine_ls_extinction_method none
_refine_ls_goodness_of_fit_ref 1.060
_refine_ls_hydrogen_treatment mixed
_refine_ls_matrix_type full
_refine_ls_number_parameters 479
_refine_ls_number_reflns 8236
_refine_ls_number_restraints 0
_refine_ls_restrained_S_all 1.060
_refine_ls_R_factor_all 0.0588
_refine_ls_R_factor_gt 0.0520
_refine_ls_shift/su_max 0.003
_refine_ls_shift/su_mean 0.000
_refine_ls_structure_factor_coef Fsqd
_refine_ls_weighting_details 'w=1/[\s^2^(Fo^2^)+(0.1075P)^2^+1.2819P] where P=(Fo^2^+2Fc^2^)/3'
_refine_ls_weighting_scheme calc
_refine_ls_wR_factor_gt 0.1528
_refine_ls_wR_factor_ref 0.1611
_reflns_Friedel_coverage 0.000
_reflns_number_gt 6976
_reflns_number_total 8236
_reflns_threshold_expression 'I > 2\s(I)'
_cod_data_source_file d5py01111f2.cif
_cod_data_source_block y_7
_cod_database_code 1576554
_shelx_shelxl_version_number 2018/3
_chemical_oxdiff_formula 'C  H O N Pd Cl Br'
_shelx_space_group_comment
;
The symmetry employed for this shelxl refinement is uniquely defined
by the following loop, which should always be used as a source of
symmetry information in preference to the above space-group names.
They are only intended as comments.
;
_shelx_estimated_absorpt_t_max 0.548
_shelx_estimated_absorpt_t_min 0.456
_olex2_refinement_description
;
1. Fixed Uiso
 At 1.2 times of:
  All C(H) groups, All C(H,H) groups, All C(H,H,H,H) groups
 At 1.5 times of:
  All C(H,H,H) groups
2. Others
 Sof(Cl5)=Sof(H1SC)=Sof(H1SD)=1-FVAR(1)
 Sof(Cl3)=Sof(H1SA)=Sof(H1SB)=FVAR(1)
3.a Ternary CH refined with riding coordinates:
 C19(H19)
3.b Secondary CH2 refined with riding coordinates:
 C14(H14A,H14B), C16(H16A,H16B), C41(H41A,H41B), C43(H43A,H43B), C1S(H1SA,
 H1SB), C1S(H1SC,H1SD)
3.c Aromatic/amide H refined with riding coordinates:
 C10(H10), C11(H11), C12(H12), C22(H22), C23(H23), C24(H24), C25(H25),
 C28(H28), C30(H30), C31(H31), C37(H37), C38(H38), C39(H39), C45(H45), C46(H46),
  C47(H47), C48(H48)
3.d Idealised Me refined as rotating group:
 C15(H15A,H15B,H15C), C17(H17A,H17B,H17C), C32(H32A,H32B,H32C), C42(H42A,H42B,
 H42C), C44(H44A,H44B,H44C)
;
_olex2_submission_special_instructions 'No special instructions were received'
_oxdiff_exptl_absorpt_empirical_details
;
Empirical correction (ABSPACK) includes:
- Absorption correction using spherical harmonics
- Frame scaling
;
_oxdiff_exptl_absorpt_empirical_full_max 3.937
_oxdiff_exptl_absorpt_empirical_full_min 0.320

loop_
_space_group_symop_operation_xyz
'x, y, z'
'-x+1/2, y+1/2, -z+1/2'
'-x, -y, -z'
'x-1/2, -y-1/2, z-1/2'

loop_
_atom_site_label
_atom_site_type_symbol
_atom_site_fract_x
_atom_site_fract_y
_atom_site_fract_z
_atom_site_U_iso_or_equiv
_atom_site_adp_type
_atom_site_occupancy
_atom_site_site_symmetry_order
_atom_site_calc_flag
_atom_site_refinement_flags_posn
_atom_site_refinement_flags_adp
_atom_site_refinement_flags_occupancy
_atom_site_disorder_assembly
_atom_site_disorder_group
Pd1 Pd 0.93046(2) 0.40341(2) 0.18136(2) 0.05644(12) Uani 1 1 d . . . . .
Cl1 Cl 0.76668(8) 0.44683(5) 0.10615(6) 0.0769(3) Uani 1 1 d . . . . .
Cl2 Cl 1.09418(9) 0.35562(6) 0.25125(9) 0.0960(4) Uani 1 1 d . . . . .
N2 N 0.8209(2) 0.27843(11) 0.21867(16) 0.0503(5) Uani 1 1 d . . . . .
N3 N 0.7720(2) 0.36019(11) 0.28326(16) 0.0504(5) Uani 1 1 d . . . . .
N4 N 1.0261(3) 0.47145(14) 0.1337(2) 0.0678(8) Uani 1 1 d . . . . .
N5 N 1.0710(3) 0.56201(15) 0.0828(2) 0.0723(8) Uani 1 1 d . . . . .
C1 C 0.6924(3) 0.19264(14) 0.2785(2) 0.0568(7) Uani 1 1 d . . . . .
H1 H 0.717(3) 0.1590(19) 0.253(2) 0.067(10) Uiso 1 1 d . . . . .
C2 C 0.5637(3) 0.20595(16) 0.2622(2) 0.0594(8) Uani 1 1 d . . . . .
C3 C 0.5344(3) 0.25900(16) 0.3052(2) 0.0624(8) Uani 1 1 d . . . . .
C4 C 0.7461(3) 0.25629(14) 0.2641(2) 0.0532(7) Uani 1 1 d . . . . .
C6 C 0.8367(3) 0.34333(14) 0.23019(19) 0.0511(6) Uani 1 1 d . . . . .
C8 C 0.7570(3) 0.42612(14) 0.30986(19) 0.0520(7) Uani 1 1 d . . . . .
C9 C 0.8420(3) 0.45406(18) 0.3669(2) 0.0657(8) Uani 1 1 d . . . . .
C10 C 0.8251(4) 0.5178(2) 0.3885(3) 0.0800(11) Uani 1 1 d . . . . .
H10 H 0.881613 0.538726 0.425005 0.096 Uiso 1 1 calc R U . . .
C11 C 0.7263(4) 0.55025(18) 0.3567(3) 0.0787(11) Uani 1 1 d . . . . .
H11 H 0.716357 0.592632 0.372250 0.094 Uiso 1 1 calc R U . . .
C12 C 0.6433(4) 0.52078(17) 0.3027(3) 0.0722(10) Uani 1 1 d . . . . .
H12 H 0.576796 0.543297 0.281963 0.087 Uiso 1 1 calc R U . . .
C13 C 0.6558(3) 0.45727(15) 0.2778(2) 0.0565(7) Uani 1 1 d . . . . .
C14 C 0.5628(3) 0.4245(2) 0.2190(3) 0.0743(10) Uani 1 1 d . . . . .
H14A H 0.597640 0.400285 0.181717 0.089 Uiso 1 1 calc R U . . .
H14B H 0.526089 0.393398 0.247928 0.089 Uiso 1 1 calc R U . . .
C15 C 0.4736(7) 0.4666(3) 0.1723(5) 0.158(4) Uani 1 1 d . . . . .
H15A H 0.423803 0.441012 0.133134 0.237 Uiso 1 1 calc R U . . .
H15B H 0.508462 0.499612 0.145986 0.237 Uiso 1 1 calc R U . . .
H15C H 0.430661 0.486306 0.207468 0.237 Uiso 1 1 calc R U . . .
C16 C 0.9453(5) 0.4170(3) 0.4084(4) 0.1054(18) Uani 1 1 d . . . . .
H16A H 1.007035 0.446881 0.427532 0.126 Uiso 1 1 calc R U . . .
H16B H 0.969426 0.387588 0.370846 0.126 Uiso 1 1 calc R U . . .
C17 C 0.9183(8) 0.3784(4) 0.4788(5) 0.171(4) Uani 1 1 d . . . . .
H17A H 0.874162 0.340934 0.459119 0.256 Uiso 1 1 calc R U . . .
H17B H 0.876010 0.405113 0.508252 0.256 Uiso 1 1 calc R U . . .
H17C H 0.987987 0.365022 0.513146 0.256 Uiso 1 1 calc R U . . .
C18 C 0.7163(3) 0.30636(14) 0.3040(2) 0.0544(7) Uani 1 1 d . . . . .
C19 C 0.6363(3) 0.29087(16) 0.3591(2) 0.0639(9) Uani 1 1 d . . . . .
H19 H 0.616777 0.328268 0.388940 0.077 Uiso 1 1 calc R U . . .
C20 C 0.6949(3) 0.23609(18) 0.4118(2) 0.0669(9) Uani 1 1 d . . . . .
C21 C 0.7242(3) 0.18333(16) 0.3688(2) 0.0638(8) Uani 1 1 d . . . . .
C22 C 0.7739(4) 0.1288(2) 0.4076(3) 0.0839(12) Uani 1 1 d . . . . .
H22 H 0.791850 0.093521 0.378879 0.101 Uiso 1 1 calc R U . . .
C23 C 0.7965(6) 0.1278(3) 0.4907(4) 0.118(2) Uani 1 1 d . . . . .
H23 H 0.829868 0.091261 0.517553 0.142 Uiso 1 1 calc R U . . .
C24 C 0.7710(6) 0.1786(3) 0.5328(3) 0.118(2) Uani 1 1 d . . . . .
H24 H 0.789174 0.177220 0.588286 0.141 Uiso 1 1 calc R U . . .
C25 C 0.7171(5) 0.2340(2) 0.4943(3) 0.0970(15) Uani 1 1 d . . . . .
H25 H 0.696998 0.268304 0.523670 0.116 Uiso 1 1 calc R U . . .
C28 C 0.9908(4) 0.52862(18) 0.1073(3) 0.0749(10) Uani 1 1 d . . . . .
H28 H 0.917709 0.544079 0.105956 0.090 Uiso 1 1 calc R U . . .
C30 C 1.1637(4) 0.5238(3) 0.0926(3) 0.0979(15) Uani 1 1 d . . . . .
H30 H 1.233077 0.533920 0.079453 0.118 Uiso 1 1 calc R U . . .
C31 C 1.1367(4) 0.4682(2) 0.1249(3) 0.0949(15) Uani 1 1 d . . . . .
H31 H 1.185266 0.433125 0.138937 0.114 Uiso 1 1 calc R U . . .
C32 C 1.0596(5) 0.6277(2) 0.0501(3) 0.0978(16) Uani 1 1 d . . . . .
H32A H 1.088989 0.629018 0.001954 0.147 Uiso 1 1 calc R U . . .
H32B H 1.101471 0.657219 0.088358 0.147 Uiso 1 1 calc R U . . .
H32C H 0.980821 0.639793 0.038368 0.147 Uiso 1 1 calc R U . . .
C35 C 0.8783(3) 0.23875(15) 0.1696(2) 0.0595(8) Uani 1 1 d . . . . .
C36 C 0.9695(3) 0.20062(16) 0.2086(3) 0.0709(10) Uani 1 1 d . . . . .
C37 C 1.0253(4) 0.1633(2) 0.1609(4) 0.0939(15) Uani 1 1 d . . . . .
H37 H 1.087128 0.138028 0.184426 0.113 Uiso 1 1 calc R U . . .
C38 C 0.9904(6) 0.1635(3) 0.0798(4) 0.112(2) Uani 1 1 d . . . . .
H38 H 1.029171 0.138384 0.048936 0.135 Uiso 1 1 calc R U . . .
C39 C 0.8995(6) 0.1998(3) 0.0430(3) 0.1030(18) Uani 1 1 d . . . . .
H39 H 0.877318 0.198875 -0.012319 0.124 Uiso 1 1 calc R U . . .
C40 C 0.8390(4) 0.2385(2) 0.0878(3) 0.0752(11) Uani 1 1 d . . . . .
C41 C 0.7369(5) 0.2751(3) 0.0479(3) 0.0924(14) Uani 1 1 d . . . . .
H41A H 0.738740 0.317298 0.072888 0.111 Uiso 1 1 calc R U . . .
H41B H 0.741853 0.281902 -0.007394 0.111 Uiso 1 1 calc R U . . .
C42 C 0.6290(7) 0.2454(5) 0.0494(7) 0.206(6) Uani 1 1 d . . . . .
H42A H 0.640913 0.206445 0.080507 0.308 Uiso 1 1 calc R U . . .
H42B H 0.590789 0.235245 -0.004106 0.308 Uiso 1 1 calc R U . . .
H42C H 0.583204 0.274844 0.072784 0.308 Uiso 1 1 calc R U . . .
C43 C 1.0048(5) 0.1999(2) 0.2978(3) 0.0912(13) Uani 1 1 d . . . . .
H43A H 1.030010 0.243219 0.315007 0.109 Uiso 1 1 calc R U . . .
H43B H 0.937908 0.190816 0.319463 0.109 Uiso 1 1 calc R U . . .
C44 C 1.0946(6) 0.1542(3) 0.3343(5) 0.139(3) Uani 1 1 d . . . . .
H44A H 1.082676 0.113402 0.307001 0.209 Uiso 1 1 calc R U . . .
H44B H 1.092224 0.148195 0.389519 0.209 Uiso 1 1 calc R U . . .
H44C H 1.167483 0.171242 0.329997 0.209 Uiso 1 1 calc R U . . .
C45 C 0.4816(4) 0.1706(2) 0.2131(3) 0.0782(11) Uani 1 1 d . . . . .
H45 H 0.501075 0.134780 0.185850 0.094 Uiso 1 1 calc R U . . .
C46 C 0.3683(4) 0.1893(3) 0.2048(4) 0.0983(15) Uani 1 1 d . . . . .
H46 H 0.311808 0.165815 0.171397 0.118 Uiso 1 1 calc R U . . .
C47 C 0.3393(4) 0.2418(3) 0.2450(4) 0.0967(15) Uani 1 1 d . . . . .
H47 H 0.263590 0.254569 0.237552 0.116 Uiso 1 1 calc R U . . .
C48 C 0.4212(4) 0.2757(2) 0.2963(3) 0.0822(12) Uani 1 1 d . . . . .
H48 H 0.400497 0.310227 0.325185 0.099 Uiso 1 1 calc R U . . .
Cl3 Cl 0.2559(15) 0.0404(6) 0.0784(14) 0.289(9) Uani 0.459(16) 1 d . . P A 1
Cl4 Cl 0.0863(4) -0.0396(2) 0.1016(3) 0.2620(18) Uani 1 1 d . . . . .
Cl5 Cl 0.2823(6) 0.0302(3) 0.1633(8) 0.210(5) Uani 0.541(16) 1 d . . P A 2
C1S C 0.2214(9) -0.0408(5) 0.1055(10) 0.247(7) Uani 1 1 d . . . . .
H1SA H 0.240464 -0.072262 0.068198 0.297 Uiso 0.459(16) 1 calc R U P A 1
H1SB H 0.262237 -0.051612 0.158825 0.297 Uiso 0.459(16) 1 calc R U P A 1
H1SC H 0.236936 -0.039120 0.052082 0.297 Uiso 0.541(16) 1 calc R U P A 2
H1SD H 0.254268 -0.080247 0.131124 0.297 Uiso 0.541(16) 1 calc R U P A 2

loop_
_atom_site_aniso_label
_atom_site_aniso_U_11
_atom_site_aniso_U_22
_atom_site_aniso_U_33
_atom_site_aniso_U_23
_atom_site_aniso_U_13
_atom_site_aniso_U_12
Pd1 0.05258(18) 0.04075(17) 0.0797(2) 0.00343(9) 0.02213(13) -0.00407(8)
Cl1 0.0646(5) 0.0693(5) 0.0963(6) 0.0298(5) 0.0148(4) -0.0048(4)
Cl2 0.0590(5) 0.0732(6) 0.1538(11) 0.0270(6) 0.0167(6) 0.0074(4)
N2 0.0547(14) 0.0355(11) 0.0642(14) 0.0005(10) 0.0200(11) -0.0006(10)
N3 0.0549(14) 0.0329(11) 0.0644(14) 0.0022(10) 0.0144(11) 0.0005(10)
N4 0.0632(17) 0.0523(16) 0.094(2) -0.0007(14) 0.0310(15) -0.0091(13)
N5 0.079(2) 0.0525(17) 0.095(2) -0.0026(15) 0.0410(17) -0.0177(15)
C1 0.067(2) 0.0339(14) 0.075(2) -0.0022(13) 0.0298(16) -0.0024(13)
C2 0.0647(19) 0.0460(16) 0.0721(19) 0.0064(14) 0.0247(15) -0.0051(14)
C3 0.069(2) 0.0456(17) 0.081(2) 0.0107(15) 0.0338(17) 0.0013(15)
C4 0.0592(17) 0.0385(14) 0.0669(18) 0.0004(13) 0.0242(14) -0.0025(12)
C6 0.0518(16) 0.0402(14) 0.0605(16) -0.0006(12) 0.0099(13) -0.0022(12)
C8 0.0614(17) 0.0347(13) 0.0613(17) -0.0020(12) 0.0156(14) -0.0017(12)
C9 0.070(2) 0.0560(19) 0.0668(19) -0.0033(15) 0.0049(16) -0.0038(16)
C10 0.098(3) 0.061(2) 0.076(2) -0.0161(18) 0.006(2) -0.016(2)
C11 0.105(3) 0.0416(18) 0.091(3) -0.0079(17) 0.023(2) 0.0008(19)
C12 0.079(2) 0.0438(17) 0.095(3) -0.0011(17) 0.021(2) 0.0119(16)
C13 0.0589(18) 0.0412(15) 0.0713(19) 0.0008(13) 0.0174(15) 0.0005(13)
C14 0.062(2) 0.058(2) 0.100(3) -0.004(2) 0.0089(19) -0.0013(17)
C15 0.135(5) 0.103(5) 0.191(7) -0.036(5) -0.070(5) 0.042(4)
C16 0.090(3) 0.098(4) 0.108(4) -0.027(3) -0.026(3) 0.008(3)
C17 0.194(8) 0.117(5) 0.161(7) 0.053(5) -0.059(6) -0.003(5)
C18 0.0614(18) 0.0364(14) 0.0695(18) 0.0005(13) 0.0231(15) -0.0010(13)
C19 0.079(2) 0.0442(16) 0.078(2) -0.0008(15) 0.0384(18) 0.0001(15)
C20 0.083(2) 0.0515(18) 0.072(2) 0.0044(16) 0.0282(18) -0.0050(17)
C21 0.077(2) 0.0450(17) 0.074(2) 0.0089(15) 0.0258(17) -0.0030(15)
C22 0.099(3) 0.053(2) 0.102(3) 0.016(2) 0.026(2) 0.006(2)
C23 0.166(6) 0.080(3) 0.100(4) 0.036(3) 0.007(4) 0.015(4)
C24 0.179(6) 0.096(4) 0.073(3) 0.019(3) 0.014(3) 0.003(4)
C25 0.151(5) 0.072(3) 0.072(3) 0.000(2) 0.032(3) -0.013(3)
C28 0.072(2) 0.0508(19) 0.112(3) 0.0045(19) 0.042(2) -0.0082(16)
C30 0.075(3) 0.094(3) 0.138(4) 0.015(3) 0.054(3) -0.009(2)
C31 0.069(2) 0.084(3) 0.145(4) 0.023(3) 0.052(3) 0.000(2)
C32 0.120(4) 0.053(2) 0.135(4) 0.002(2) 0.062(3) -0.020(2)
C35 0.067(2) 0.0416(15) 0.079(2) -0.0059(14) 0.0356(16) -0.0087(14)
C36 0.069(2) 0.0423(17) 0.111(3) -0.0025(18) 0.042(2) 0.0011(15)
C37 0.094(3) 0.058(2) 0.147(5) -0.008(3) 0.068(3) 0.002(2)
C38 0.145(5) 0.074(3) 0.147(5) -0.025(3) 0.096(5) -0.013(3)
C39 0.146(5) 0.085(3) 0.096(3) -0.015(3) 0.067(3) -0.034(3)
C40 0.101(3) 0.059(2) 0.075(2) -0.0074(17) 0.038(2) -0.021(2)
C41 0.112(4) 0.094(3) 0.070(2) -0.003(2) 0.016(2) -0.025(3)
C42 0.117(6) 0.235(11) 0.239(11) 0.109(9) -0.023(6) -0.050(7)
C43 0.090(3) 0.072(3) 0.112(4) 0.016(2) 0.021(3) 0.018(2)
C44 0.125(5) 0.093(4) 0.178(7) 0.001(4) -0.021(5) 0.030(4)
C45 0.081(3) 0.064(2) 0.092(3) -0.001(2) 0.024(2) -0.014(2)
C46 0.071(3) 0.092(3) 0.129(4) 0.010(3) 0.013(3) -0.015(2)
C47 0.068(3) 0.089(3) 0.138(4) 0.019(3) 0.032(3) 0.002(2)
C48 0.078(3) 0.060(2) 0.121(3) 0.016(2) 0.050(3) 0.0062(19)
Cl3 0.376(16) 0.197(8) 0.34(2) -0.053(10) 0.188(15) -0.042(9)
Cl4 0.240(4) 0.230(4) 0.325(5) -0.016(3) 0.078(4) 0.030(3)
Cl5 0.235(6) 0.117(3) 0.270(12) 0.014(4) 0.034(6) -0.023(3)
C1S 0.160(9) 0.156(9) 0.46(2) 0.045(11) 0.154(12) 0.044(7)

loop_
_atom_type_symbol
_atom_type_description
_atom_type_scat_dispersion_real
_atom_type_scat_dispersion_imag
_atom_type_scat_source
C C 0.0181 0.0091 'International Tables Vol C Tables 4.2.6.8 and 6.1.1.4'
H H 0.0000 0.0000 'International Tables Vol C Tables 4.2.6.8 and 6.1.1.4'
Cl Cl 0.3639 0.7018 'International Tables Vol C Tables 4.2.6.8 and 6.1.1.4'
N N 0.0311 0.0180 'International Tables Vol C Tables 4.2.6.8 and 6.1.1.4'
Pd Pd 0.1215 3.9337 'International Tables Vol C Tables 4.2.6.8 and 6.1.1.4'

loop_
_geom_angle_atom_site_label_1
_geom_angle_atom_site_label_2
_geom_angle_atom_site_label_3
_geom_angle
_geom_angle_site_symmetry_1
_geom_angle_site_symmetry_3
_geom_angle_publ_flag
Cl1 Pd1 Cl2 176.81(5) . . ?
N4 Pd1 Cl1 89.73(10) . . ?
N4 Pd1 Cl2 90.66(10) . . ?
C6 Pd1 Cl1 89.14(9) . . ?
C6 Pd1 Cl2 90.65(9) . . ?
C6 Pd1 N4 176.49(12) . . ?
C4 N2 C35 125.6(2) . . ?
C6 N2 C4 109.4(2) . . ?
C6 N2 C35 125.0(3) . . ?
C6 N3 C8 125.0(2) . . ?
C6 N3 C18 109.8(2) . . ?
C18 N3 C8 125.1(3) . . ?
C28 N4 Pd1 125.5(3) . . ?
C28 N4 C31 105.1(3) . . ?
C31 N4 Pd1 129.4(3) . . ?
C28 N5 C30 107.0(3) . . ?
C28 N5 C32 126.0(4) . . ?
C30 N5 C32 127.0(3) . . ?
C2 C1 H1 118(3) . . ?
C4 C1 H1 113(3) . . ?
C4 C1 C2 105.2(3) . . ?
C4 C1 C21 104.4(3) . . ?
C21 C1 H1 111(2) . . ?
C21 C1 C2 103.9(3) . . ?
C3 C2 C1 113.3(3) . . ?
C45 C2 C1 126.0(3) . . ?
C45 C2 C3 120.7(4) . . ?
C2 C3 C19 113.4(3) . . ?
C48 C3 C2 118.9(4) . . ?
C48 C3 C19 127.6(4) . . ?
N2 C4 C1 136.9(3) . . ?
C18 C4 N2 107.8(3) . . ?
C18 C4 C1 115.3(3) . . ?
N2 C6 Pd1 129.2(2) . . ?
N3 C6 Pd1 125.2(2) . . ?
N3 C6 N2 105.5(2) . . ?
C9 C8 N3 119.2(3) . . ?
C13 C8 N3 117.7(3) . . ?
C13 C8 C9 123.1(3) . . ?
C8 C9 C10 117.0(4) . . ?
C8 C9 C16 122.5(3) . . ?
C10 C9 C16 120.4(4) . . ?
C9 C10 H10 119.5 . . ?
C11 C10 C9 121.1(4) . . ?
C11 C10 H10 119.5 . . ?
C10 C11 H11 119.8 . . ?
C12 C11 C10 120.4(3) . . ?
C12 C11 H11 119.8 . . ?
C11 C12 H12 119.4 . . ?
C11 C12 C13 121.2(4) . . ?
C13 C12 H12 119.4 . . ?
C8 C13 C12 117.1(3) . . ?
C8 C13 C14 121.9(3) . . ?
C12 C13 C14 121.0(3) . . ?
C13 C14 H14A 108.0 . . ?
C13 C14 H14B 108.0 . . ?
H14A C14 H14B 107.3 . . ?
C15 C14 C13 117.0(4) . . ?
C15 C14 H14A 108.0 . . ?
C15 C14 H14B 108.0 . . ?
C14 C15 H15A 109.5 . . ?
C14 C15 H15B 109.5 . . ?
C14 C15 H15C 109.5 . . ?
H15A C15 H15B 109.5 . . ?
H15A C15 H15C 109.5 . . ?
H15B C15 H15C 109.5 . . ?
C9 C16 H16A 109.6 . . ?
C9 C16 H16B 109.6 . . ?
C9 C16 C17 110.4(6) . . ?
H16A C16 H16B 108.1 . . ?
C17 C16 H16A 109.6 . . ?
C17 C16 H16B 109.6 . . ?
C16 C17 H17A 109.5 . . ?
C16 C17 H17B 109.5 . . ?
C16 C17 H17C 109.5 . . ?
H17A C17 H17B 109.5 . . ?
H17A C17 H17C 109.5 . . ?
H17B C17 H17C 109.5 . . ?
N3 C18 C19 137.2(3) . . ?
C4 C18 N3 107.5(3) . . ?
C4 C18 C19 115.3(3) . . ?
C3 C19 H19 114.1 . . ?
C3 C19 C20 104.7(3) . . ?
C18 C19 C3 104.4(3) . . ?
C18 C19 H19 114.1 . . ?
C18 C19 C20 104.4(3) . . ?
C20 C19 H19 114.1 . . ?
C21 C20 C19 113.7(3) . . ?
C25 C20 C19 126.6(4) . . ?
C25 C20 C21 119.7(4) . . ?
C20 C21 C1 113.3(3) . . ?
C22 C21 C1 125.8(4) . . ?
C22 C21 C20 120.8(4) . . ?
C21 C22 H22 120.6 . . ?
C21 C22 C23 118.7(5) . . ?
C23 C22 H22 120.6 . . ?
C22 C23 H23 119.5 . . ?
C24 C23 C22 121.1(5) . . ?
C24 C23 H23 119.5 . . ?
C23 C24 H24 119.5 . . ?
C23 C24 C25 121.1(5) . . ?
C25 C24 H24 119.5 . . ?
C20 C25 C24 118.6(5) . . ?
C20 C25 H25 120.7 . . ?
C24 C25 H25 120.7 . . ?
N4 C28 N5 112.1(4) . . ?
N4 C28 H28 124.0 . . ?
N5 C28 H28 124.0 . . ?
N5 C30 H30 126.6 . . ?
C31 C30 N5 106.8(4) . . ?
C31 C30 H30 126.6 . . ?
N4 C31 H31 125.5 . . ?
C30 C31 N4 108.9(4) . . ?
C30 C31 H31 125.5 . . ?
N5 C32 H32A 109.5 . . ?
N5 C32 H32B 109.5 . . ?
N5 C32 H32C 109.5 . . ?
H32A C32 H32B 109.5 . . ?
H32A C32 H32C 109.5 . . ?
H32B C32 H32C 109.5 . . ?
C36 C35 N2 117.4(3) . . ?
C40 C35 N2 119.1(3) . . ?
C40 C35 C36 123.4(4) . . ?
C35 C36 C43 121.4(3) . . ?
C37 C36 C35 117.1(5) . . ?
C37 C36 C43 121.5(4) . . ?
C36 C37 H37 119.7 . . ?
C38 C37 C36 120.7(5) . . ?
C38 C37 H37 119.7 . . ?
C37 C38 H38 119.3 . . ?
C37 C38 C39 121.3(5) . . ?
C39 C38 H38 119.3 . . ?
C38 C39 H39 119.6 . . ?
C38 C39 C40 120.9(5) . . ?
C40 C39 H39 119.6 . . ?
C35 C40 C39 116.5(5) . . ?
C35 C40 C41 122.9(4) . . ?
C39 C40 C41 120.6(5) . . ?
C40 C41 H41A 108.3 . . ?
C40 C41 H41B 108.3 . . ?
H41A C41 H41B 107.4 . . ?
C42 C41 C40 116.0(5) . . ?
C42 C41 H41A 108.3 . . ?
C42 C41 H41B 108.3 . . ?
C41 C42 H42A 109.5 . . ?
C41 C42 H42B 109.5 . . ?
C41 C42 H42C 109.5 . . ?
H42A C42 H42B 109.5 . . ?
H42A C42 H42C 109.5 . . ?
H42B C42 H42C 109.5 . . ?
C36 C43 H43A 107.8 . . ?
C36 C43 H43B 107.8 . . ?
H43A C43 H43B 107.2 . . ?
C44 C43 C36 117.9(5) . . ?
C44 C43 H43A 107.8 . . ?
C44 C43 H43B 107.8 . . ?
C43 C44 H44A 109.5 . . ?
C43 C44 H44B 109.5 . . ?
C43 C44 H44C 109.5 . . ?
H44A C44 H44B 109.5 . . ?
H44A C44 H44C 109.5 . . ?
H44B C44 H44C 109.5 . . ?
C2 C45 H45 120.6 . . ?
C2 C45 C46 118.8(4) . . ?
C46 C45 H45 120.6 . . ?
C45 C46 H46 119.6 . . ?
C47 C46 C45 120.8(5) . . ?
C47 C46 H46 119.6 . . ?
C46 C47 H47 119.9 . . ?
C46 C47 C48 120.2(5) . . ?
C48 C47 H47 119.9 . . ?
C3 C48 H48 119.8 . . ?
C47 C48 C3 120.4(4) . . ?
C47 C48 H48 119.8 . . ?
Cl3 C1S H1SA 110.8 . . ?
Cl3 C1S H1SB 110.8 . . ?
Cl4 C1S Cl3 104.8(8) . . ?
Cl4 C1S Cl5 107.3(7) . . ?
Cl4 C1S H1SA 110.8 . . ?
Cl4 C1S H1SB 110.8 . . ?
Cl4 C1S H1SC 110.3 . . ?
Cl4 C1S H1SD 110.3 . . ?
Cl5 C1S H1SC 110.3 . . ?
Cl5 C1S H1SD 110.3 . . ?
H1SA C1S H1SB 108.9 . . ?
H1SC C1S H1SD 108.5 . . ?

loop_
_geom_bond_atom_site_label_1
_geom_bond_atom_site_label_2
_geom_bond_distance
_geom_bond_site_symmetry_2
_geom_bond_publ_flag
Pd1 Cl1 2.3024(9) . ?
Pd1 Cl2 2.3057(11) . ?
Pd1 N4 2.084(3) . ?
Pd1 C6 1.973(3) . ?
N2 C4 1.382(4) . ?
N2 C6 1.363(4) . ?
N2 C35 1.446(4) . ?
N3 C6 1.356(4) . ?
N3 C8 1.459(4) . ?
N3 C18 1.381(4) . ?
N4 C28 1.304(5) . ?
N4 C31 1.371(5) . ?
N5 C28 1.322(5) . ?
N5 C30 1.349(6) . ?
N5 C32 1.463(6) . ?
C1 H1 0.90(4) . ?
C1 C2 1.539(5) . ?
C1 C4 1.507(4) . ?
C1 C21 1.525(5) . ?
C2 C3 1.404(5) . ?
C2 C45 1.369(6) . ?
C3 C19 1.524(6) . ?
C3 C48 1.381(6) . ?
C4 C18 1.327(4) . ?
C8 C9 1.386(5) . ?
C8 C13 1.386(5) . ?
C9 C10 1.393(5) . ?
C9 C16 1.508(6) . ?
C10 H10 0.9300 . ?
C10 C11 1.375(6) . ?
C11 H11 0.9300 . ?
C11 C12 1.358(6) . ?
C12 H12 0.9300 . ?
C12 C13 1.397(5) . ?
C13 C14 1.504(5) . ?
C14 H14A 0.9700 . ?
C14 H14B 0.9700 . ?
C14 C15 1.481(7) . ?
C15 H15A 0.9600 . ?
C15 H15B 0.9600 . ?
C15 H15C 0.9600 . ?
C16 H16A 0.9700 . ?
C16 H16B 0.9700 . ?
C16 C17 1.533(11) . ?
C17 H17A 0.9600 . ?
C17 H17B 0.9600 . ?
C17 H17C 0.9600 . ?
C18 C19 1.513(4) . ?
C19 H19 0.9800 . ?
C19 C20 1.526(5) . ?
C20 C21 1.400(5) . ?
C20 C25 1.382(6) . ?
C21 C22 1.380(5) . ?
C22 H22 0.9300 . ?
C22 C23 1.393(7) . ?
C23 H23 0.9300 . ?
C23 C24 1.343(9) . ?
C24 H24 0.9300 . ?
C24 C25 1.411(8) . ?
C25 H25 0.9300 . ?
C28 H28 0.9300 . ?
C30 H30 0.9300 . ?
C30 C31 1.342(6) . ?
C31 H31 0.9300 . ?
C32 H32A 0.9600 . ?
C32 H32B 0.9600 . ?
C32 H32C 0.9600 . ?
C35 C36 1.403(6) . ?
C35 C40 1.383(6) . ?
C36 C37 1.390(6) . ?
C36 C43 1.500(7) . ?
C37 H37 0.9300 . ?
C37 C38 1.365(9) . ?
C38 H38 0.9300 . ?
C38 C39 1.368(9) . ?
C39 H39 0.9300 . ?
C39 C40 1.407(7) . ?
C40 C41 1.484(7) . ?
C41 H41A 0.9700 . ?
C41 H41B 0.9700 . ?
C41 C42 1.440(9) . ?
C42 H42A 0.9600 . ?
C42 H42B 0.9600 . ?
C42 H42C 0.9600 . ?
C43 H43A 0.9700 . ?
C43 H43B 0.9700 . ?
C43 C44 1.474(7) . ?
C44 H44A 0.9600 . ?
C44 H44B 0.9600 . ?
C44 H44C 0.9600 . ?
C45 H45 0.9300 . ?
C45 C46 1.394(7) . ?
C46 H46 0.9300 . ?
C46 C47 1.368(8) . ?
C47 H47 0.9300 . ?
C47 C48 1.370(7) . ?
C48 H48 0.9300 . ?
Cl3 C1S 1.810(17) . ?
Cl4 C1S 1.611(10) . ?
Cl5 C1S 1.836(16) . ?
C1S H1SA 0.9700 . ?
C1S H1SB 0.9700 . ?
C1S H1SC 0.9700 . ?
C1S H1SD 0.9700 . ?

loop_
_geom_torsion_atom_site_label_1
_geom_torsion_atom_site_label_2
_geom_torsion_atom_site_label_3
_geom_torsion_atom_site_label_4
_geom_torsion
_geom_torsion_site_symmetry_1
_geom_torsion_site_symmetry_2
_geom_torsion_site_symmetry_3
_geom_torsion_site_symmetry_4
_geom_torsion_publ_flag
Pd1 N4 C28 N5 178.1(3) . . . . ?
Pd1 N4 C31 C30 -178.9(4) . . . . ?
N2 C4 C18 N3 0.3(4) . . . . ?
N2 C4 C18 C19 -178.5(3) . . . . ?
N2 C35 C36 C37 -179.1(3) . . . . ?
N2 C35 C36 C43 1.2(5) . . . . ?
N2 C35 C40 C39 179.0(3) . . . . ?
N2 C35 C40 C41 -2.7(5) . . . . ?
N3 C8 C9 C10 178.1(3) . . . . ?
N3 C8 C9 C16 -5.8(6) . . . . ?
N3 C8 C13 C12 -178.9(3) . . . . ?
N3 C8 C13 C14 1.4(5) . . . . ?
N3 C18 C19 C3 125.5(4) . . . . ?
N3 C18 C19 C20 -124.9(4) . . . . ?
N5 C30 C31 N4 1.2(7) . . . . ?
C1 C2 C3 C19 -0.8(4) . . . . ?
C1 C2 C3 C48 -179.6(3) . . . . ?
C1 C2 C45 C46 -179.9(4) . . . . ?
C1 C4 C18 N3 -179.5(3) . . . . ?
C1 C4 C18 C19 1.8(5) . . . . ?
C1 C21 C22 C23 -179.4(5) . . . . ?
C2 C1 C4 N2 -126.6(4) . . . . ?
C2 C1 C4 C18 53.1(4) . . . . ?
C2 C1 C21 C20 -56.6(4) . . . . ?
C2 C1 C21 C22 121.6(4) . . . . ?
C2 C3 C19 C18 54.2(4) . . . . ?
C2 C3 C19 C20 -55.3(4) . . . . ?
C2 C3 C48 C47 -1.3(6) . . . . ?
C2 C45 C46 C47 -0.3(7) . . . . ?
C3 C2 C45 C46 1.8(6) . . . . ?
C3 C19 C20 C21 55.7(4) . . . . ?
C3 C19 C20 C25 -122.5(5) . . . . ?
C4 N2 C6 Pd1 -178.7(2) . . . . ?
C4 N2 C6 N3 0.5(4) . . . . ?
C4 N2 C35 C36 -75.0(4) . . . . ?
C4 N2 C35 C40 102.9(4) . . . . ?
C4 C1 C2 C3 -52.7(4) . . . . ?
C4 C1 C2 C45 128.9(4) . . . . ?
C4 C1 C21 C20 53.4(4) . . . . ?
C4 C1 C21 C22 -128.4(4) . . . . ?
C4 C18 C19 C3 -56.2(4) . . . . ?
C4 C18 C19 C20 53.4(4) . . . . ?
C6 N2 C4 C1 179.2(4) . . . . ?
C6 N2 C4 C18 -0.6(4) . . . . ?
C6 N2 C35 C36 101.7(4) . . . . ?
C6 N2 C35 C40 -80.4(4) . . . . ?
C6 N3 C8 C9 -78.5(4) . . . . ?
C6 N3 C8 C13 103.1(4) . . . . ?
C6 N3 C18 C4 0.0(4) . . . . ?
C6 N3 C18 C19 178.4(4) . . . . ?
C8 N3 C6 Pd1 3.1(4) . . . . ?
C8 N3 C6 N2 -176.1(3) . . . . ?
C8 N3 C18 C4 175.8(3) . . . . ?
C8 N3 C18 C19 -5.8(6) . . . . ?
C8 C9 C10 C11 2.5(6) . . . . ?
C8 C9 C16 C17 -83.2(6) . . . . ?
C8 C13 C14 C15 -163.7(6) . . . . ?
C9 C8 C13 C12 2.7(5) . . . . ?
C9 C8 C13 C14 -176.9(3) . . . . ?
C9 C10 C11 C12 -0.6(7) . . . . ?
C10 C9 C16 C17 92.9(6) . . . . ?
C10 C11 C12 C13 -0.3(7) . . . . ?
C11 C12 C13 C8 -0.7(6) . . . . ?
C11 C12 C13 C14 179.0(4) . . . . ?
C12 C13 C14 C15 16.7(7) . . . . ?
C13 C8 C9 C10 -3.6(6) . . . . ?
C13 C8 C9 C16 172.5(4) . . . . ?
C16 C9 C10 C11 -173.7(5) . . . . ?
C18 N3 C6 Pd1 179.0(2) . . . . ?
C18 N3 C6 N2 -0.3(3) . . . . ?
C18 N3 C8 C9 106.3(4) . . . . ?
C18 N3 C8 C13 -72.1(4) . . . . ?
C18 C19 C20 C21 -53.8(4) . . . . ?
C18 C19 C20 C25 128.1(5) . . . . ?
C19 C3 C48 C47 -179.9(4) . . . . ?
C19 C20 C21 C1 0.8(5) . . . . ?
C19 C20 C21 C22 -177.5(4) . . . . ?
C19 C20 C25 C24 179.1(5) . . . . ?
C20 C21 C22 C23 -1.3(7) . . . . ?
C21 C1 C2 C3 56.7(3) . . . . ?
C21 C1 C2 C45 -121.7(4) . . . . ?
C21 C1 C4 N2 124.3(4) . . . . ?
C21 C1 C4 C18 -56.0(4) . . . . ?
C21 C20 C25 C24 1.1(8) . . . . ?
C21 C22 C23 C24 -0.1(10) . . . . ?
C22 C23 C24 C25 2.0(11) . . . . ?
C23 C24 C25 C20 -2.5(10) . . . . ?
C25 C20 C21 C1 179.1(4) . . . . ?
C25 C20 C21 C22 0.8(6) . . . . ?
C28 N4 C31 C30 -0.5(6) . . . . ?
C28 N5 C30 C31 -1.3(6) . . . . ?
C30 N5 C28 N4 1.1(6) . . . . ?
C31 N4 C28 N5 -0.3(5) . . . . ?
C32 N5 C28 N4 -179.8(4) . . . . ?
C32 N5 C30 C31 179.6(5) . . . . ?
C35 N2 C4 C1 -3.7(6) . . . . ?
C35 N2 C4 C18 176.6(3) . . . . ?
C35 N2 C6 Pd1 4.1(5) . . . . ?
C35 N2 C6 N3 -176.6(3) . . . . ?
C35 C36 C37 C38 -1.2(6) . . . . ?
C35 C36 C43 C44 174.6(5) . . . . ?
C35 C40 C41 C42 -80.0(8) . . . . ?
C36 C35 C40 C39 -3.3(6) . . . . ?
C36 C35 C40 C41 175.1(4) . . . . ?
C36 C37 C38 C39 -0.4(8) . . . . ?
C37 C36 C43 C44 -5.1(7) . . . . ?
C37 C38 C39 C40 0.2(8) . . . . ?
C38 C39 C40 C35 1.6(7) . . . . ?
C38 C39 C40 C41 -176.8(5) . . . . ?
C39 C40 C41 C42 98.3(7) . . . . ?
C40 C35 C36 C37 3.1(5) . . . . ?
C40 C35 C36 C43 -176.6(4) . . . . ?
C43 C36 C37 C38 178.5(4) . . . . ?
C45 C2 C3 C19 177.8(3) . . . . ?
C45 C2 C3 C48 -1.0(5) . . . . ?
C45 C46 C47 C48 -2.0(8) . . . . ?
C46 C47 C48 C3 2.8(7) . . . . ?
C48 C3 C19 C18 -127.2(4) . . . . ?
C48 C3 C19 C20 123.4(4) . . . . ?
